data_4505914
loop_
_publ_author_name
'Cole, Jacqueline M.'
'Waddell, Paul G.'
'Jayatilaka, Dylan'

_publ_section_title
;
 Solid-State Dilution of Dihydroxybenzophenones with 4,13-Diaza-18-crown-6
 for Photocrystallographic Studies
;
_journal_issue 5
_journal_name_full 'Crystal Growth &amp; Design'
_journal_page_first 2277
_journal_paper_doi 10.1021/cg201558h
_journal_volume 12
_journal_year 2012
_chemical_formula_moiety 'C12 H26 N2 O4'
_chemical_formula_sum 'C12 H26 N2 O4'
_chemical_formula_weight 262.35
_chemical_name_systematic
;
4,13-diaza-18-crown-6
;
_space_group_IT_number 14
_symmetry_cell_setting monoclinic
_symmetry_space_group_name_Hall '-P 2yab'
_symmetry_space_group_name_H-M 'P 1 21/a 1'
_atom_sites_solution_hydrogens geom
_atom_sites_solution_primary direct
_atom_sites_solution_secondary difmap
_cell_angle_alpha 90
_cell_angle_beta 109.644(11)
_cell_angle_gamma 90
_cell_formula_units_Z 2
_cell_length_a 8.879(7)
_cell_length_b 8.560(6)
_cell_length_c 10.304(8)
_cell_measurement_reflns_used 2730
_cell_measurement_temperature 180(2)
_cell_measurement_theta_max 32.8
_cell_measurement_theta_min 2.4
_cell_volume 737.6(10)
_computing_cell_refinement
;
        CrystalClear-SM Expert 2.0 r4 (Rigaku, 2009)
;
_computing_data_collection
;
        CrystalClear-SM Expert 2.0 r4 (Rigaku, 2009)
;
_computing_data_reduction
;
        CrystalClear-SM Expert 2.0 r4 (Rigaku, 2009)
;
_computing_molecular_graphics 'Ortep-3 for Windows (Farrugia, 1997)'
_computing_publication_material 'WinGX publication routines (Farrugia, 1999)'
_computing_structure_refinement 'SHELXL-97 (Sheldrick, 2008)'
_diffrn_ambient_temperature 180(2)
_diffrn_detector_area_resol_mean 28.5714
_diffrn_measured_fraction_theta_full 0.96
_diffrn_measured_fraction_theta_max 0.96
_diffrn_measurement_device_type
;
        Rigaku Saturn724+ (2x2 bin mode)
;
_diffrn_measurement_method 'profile data from \w-scans'
_diffrn_radiation_monochromator graphite
_diffrn_radiation_type MoK\a
_diffrn_radiation_wavelength 0.71073
_diffrn_reflns_av_R_equivalents 0.0531
_diffrn_reflns_av_unetI/netI 0.0536
_diffrn_reflns_limit_h_max 10
_diffrn_reflns_limit_h_min -6
_diffrn_reflns_limit_k_max 7
_diffrn_reflns_limit_k_min -10
_diffrn_reflns_limit_l_max 7
_diffrn_reflns_limit_l_min -12
_diffrn_reflns_number 2160
_diffrn_reflns_theta_full 25
_diffrn_reflns_theta_max 25.02
_diffrn_reflns_theta_min 3.17
_diffrn_source 'Sealed Tube'
_exptl_absorpt_coefficient_mu 0.088
_exptl_absorpt_correction_T_max 0.993
_exptl_absorpt_correction_T_min 0.975
_exptl_absorpt_correction_type multi-scan
_exptl_absorpt_process_details 'Higashi, 1995'
_exptl_crystal_colour Colorless
_exptl_crystal_density_diffrn 1.181
_exptl_crystal_density_method 'not measured'
_exptl_crystal_description Prism
_exptl_crystal_F_000 288
_exptl_crystal_size_max 0.29
_exptl_crystal_size_mid 0.26
_exptl_crystal_size_min 0.08
_refine_diff_density_max 0.333
_refine_diff_density_min -0.46
_refine_diff_density_rms 0.082
_refine_ls_extinction_method none
_refine_ls_goodness_of_fit_ref 1.11
_refine_ls_hydrogen_treatment mixed
_refine_ls_matrix_type full
_refine_ls_number_parameters 134
_refine_ls_number_reflns 1256
_refine_ls_number_restraints 0
_refine_ls_restrained_S_all 1.11
_refine_ls_R_factor_all 0.0799
_refine_ls_R_factor_gt 0.0717
_refine_ls_shift/su_max 0
_refine_ls_shift/su_mean 0
_refine_ls_structure_factor_coef Fsqd
_refine_ls_weighting_details 'calc w=1/[\s^2^(Fo^2^)+(0.1283P)^2^+0.1190P] where P=(Fo^2^+2Fc^2^)/3'
_refine_ls_weighting_scheme calc
_refine_ls_wR_factor_ref 0.1995
_reflns_number_gt 1076
_reflns_number_total 1256
_reflns_threshold_expression >2\s(I)
_cod_data_source_file cg201558h_si_001.cif
_cod_data_source_block paul81
_cod_depositor_comments
;
The following automatic conversions were performed:

'_exptl_absorpt_correction_type' value 'Multi-scan' changed to
'multi-scan' according to
/home/saulius/struct/CIF-dictionaries/cif_core.dic dictionary named
'cif_core.dic' version 2.4.1 from 2010-06-29.

Automatic conversion script
Id: cif_fix_values 1715 2011-07-08 13:25:40Z adriana 
;
_cod_original_sg_symbol_H-M P21/a
_cod_database_code 4505914

loop_
_symmetry_equiv_pos_as_xyz
'x, y, z'
'-x+1/2, y+1/2, -z'
'-x, -y, -z'
'x-1/2, -y-1/2, z'

loop_
_atom_site_label
_atom_site_fract_x
_atom_site_fract_y
_atom_site_fract_z
_atom_site_U_iso_or_equiv
_atom_site_adp_type
_atom_site_calc_flag
_atom_site_occupancy
_atom_site_type_symbol
C5 0.7991(3) 0.1310(3) 0.9566(2) 0.0335(6) Uani d 1 C
C6 0.8482(3) 0.1425(3) 0.8313(2) 0.0333(6) Uani d 1 C
C1 0.8698(3) 0.3123(3) 0.6580(2) 0.0337(6) Uani d 1 C
C2 0.8627(3) 0.4828(3) 0.6166(2) 0.0316(6) Uani d 1 C
C4 0.8762(3) 0.1878(3) 1.1937(2) 0.0340(6) Uani d 1 C
C3 1.0058(3) 0.2656(3) 1.3098(2) 0.0325(6) Uani d 1 C
N1 0.9902(2) 0.5686(2) 0.7173(2) 0.0310(6) Uani d 1 N
O2 0.83409(19) 0.30040(17) 0.78257(15) 0.0335(5) Uani d 1 O
O1 0.91820(18) 0.19898(18) 1.07224(15) 0.0319(5) Uani d 1 O
H3A 0.613(4) 0.290(3) 1.321(3) 0.044(7) Uiso d 1 H
H1N 0.973(3) 0.557(3) 0.795(3) 0.035(7) Uiso d 1 H
H3B 0.981(3) 0.254(3) 1.397(3) 0.042(7) Uiso d 1 H
H2B 0.877(2) 0.492(3) 0.523(2) 0.016(5) Uiso d 1 H
H2A 0.751(3) 0.523(3) 0.608(3) 0.038(6) Uiso d 1 H
H1B 0.982(3) 0.273(3) 0.676(2) 0.022(5) Uiso d 1 H
H1A 0.787(3) 0.252(3) 0.581(3) 0.042(7) Uiso d 1 H
H6A 0.962(3) 0.113(3) 0.853(3) 0.034(6) Uiso d 1 H
H6B 0.773(3) 0.071(3) 0.758(3) 0.037(6) Uiso d 1 H
H5B 0.694(4) 0.175(3) 0.939(3) 0.037(6) Uiso d 1 H
H5A 0.788(3) 0.025(4) 0.974(3) 0.041(7) Uiso d 1 H
H4A 0.863(3) 0.067(3) 1.211(3) 0.043(7) Uiso d 1 H
H4B 0.772(3) 0.239(3) 1.178(3) 0.036(7) Uiso d 1 H

loop_
_atom_site_aniso_label
_atom_site_aniso_U_11
_atom_site_aniso_U_22
_atom_site_aniso_U_33
_atom_site_aniso_U_12
_atom_site_aniso_U_13
_atom_site_aniso_U_23
C5 0.0362(13) 0.0207(11) 0.0381(13) -0.0051(9) 0.0054(10) 0.0014(9)
C6 0.0383(13) 0.0170(11) 0.0393(13) -0.0012(9) 0.0060(10) -0.0017(8)
C1 0.0428(13) 0.0238(12) 0.0322(12) -0.0019(9) 0.0097(10) -0.0059(8)
C2 0.0366(12) 0.0288(13) 0.0278(11) 0.0013(9) 0.0086(9) 0.0003(8)
C4 0.0401(13) 0.0256(12) 0.0405(13) -0.0044(9) 0.0191(10) -0.0026(9)
C3 0.0440(13) 0.0221(12) 0.0337(12) 0.0003(9) 0.0163(9) 0.0020(9)
N1 0.0392(11) 0.0195(10) 0.0307(10) 0.0013(7) 0.0072(8) 0.0005(7)
O2 0.0469(10) 0.0195(9) 0.0346(9) 0.0018(6) 0.0144(7) 0.0001(6)
O1 0.0354(9) 0.0265(10) 0.0332(9) -0.0051(6) 0.0109(7) -0.0019(6)

loop_
_atom_type_symbol
_atom_type_description
_atom_type_scat_dispersion_real
_atom_type_scat_dispersion_imag
_atom_type_scat_source
C C 0.0033 0.0016 'International Tables Vol C Tables 4.2.6.8 and 6.1.1.4'
H H 0 0 'International Tables Vol C Tables 4.2.6.8 and 6.1.1.4'
N N 0.0061 0.0033 'International Tables Vol C Tables 4.2.6.8 and 6.1.1.4'
O O 0.0106 0.006 'International Tables Vol C Tables 4.2.6.8 and 6.1.1.4'

loop_
_geom_angle_atom_site_label_1
_geom_angle_atom_site_label_2
_geom_angle_atom_site_label_3
_geom_angle
_geom_angle_site_symmetry_1
O1 C5 C6 110.14(19) .
O1 C5 H5B 113.2(16) .
C6 C5 H5B 110.7(15) .
O1 C5 H5A 109.4(16) .
C6 C5 H5A 107.9(17) .
H5B C5 H5A 105(2) .
O2 C6 C5 110.34(18) .
O2 C6 H6A 106.2(15) .
C5 C6 H6A 111.2(14) .
O2 C6 H6B 110.3(15) .
C5 C6 H6B 107.1(14) .
H6A C6 H6B 112(2) .
O2 C1 C2 108.75(17) .
O2 C1 H1B 108.5(13) .
C2 C1 H1B 108.5(14) .
O2 C1 H1A 110.0(15) .
C2 C1 H1A 108.3(16) .
H1B C1 H1A 113(2) .
N1 C2 C1 109.73(18) .
N1 C2 H2B 108.9(11) .
C1 C2 H2B 109.8(12) .
N1 C2 H2A 113.1(15) .
C1 C2 H2A 107.2(15) .
H2B C2 H2A 108.2(19) .
O1 C4 C3 108.18(18) .
O1 C4 H4A 106.9(14) .
C3 C4 H4A 113.1(14) .
O1 C4 H4B 109.6(15) .
C3 C4 H4B 111.0(15) .
H4A C4 H4B 108(2) .
N1 C3 C4 109.95(18) 3_767
N1 C3 H3B 107.3(17) 3_767
C4 C3 H3B 109.3(16) .
C3 N1 C2 114.92(17) 3_767
C3 N1 H1N 108.1(18) 3_767
C2 N1 H1N 105.5(17) .
C1 O2 C6 111.31(16) .
C4 O1 C5 111.56(17) .

loop_
_geom_bond_atom_site_label_1
_geom_bond_atom_site_label_2
_geom_bond_site_symmetry_2
_geom_bond_distance
C5 O1 . 1.425(3)
C5 C6 . 1.498(3)
C5 H5B . 0.96(3)
C5 H5A . 0.93(3)
C6 O2 . 1.433(3)
C6 H6A . 0.99(3)
C6 H6B . 1.03(3)
C1 O2 . 1.426(3)
C1 C2 . 1.515(3)
C1 H1B . 1.01(2)
C1 H1A . 1.02(3)
C2 N1 . 1.452(3)
C2 H2B . 1.02(2)
C2 H2A . 1.02(3)
C4 O1 . 1.424(3)
C4 C3 . 1.508(3)
C4 H4A . 1.06(3)
C4 H4B . 0.99(3)
C3 N1 3_767 1.449(3)
C3 H3B . 1.00(3)
N1 C3 3_767 1.449(3)
N1 H1N . 0.87(3)
